data_4112124
loop_
_publ_author_name
'Marta Mart\'in'
'Olga Torres'
'Enrique O\~nate'
'Eduardo Sola'
'Luis A. Oro'

_publ_contact_author_address
;
  Dr. Marta Mart\'in
  Departamento de Qu\'imica Inorg\'anica - I.C.M.A.
  Facultad de Ciencias
  Universidad de Zaragoza - C.S.I.C.
  50009 Zaragoza, Spain
;
_publ_contact_author_email martam@unizar.es
_publ_contact_author_fax '+34 956 761187'
_publ_contact_author_name 'Dr. Marta Mart\'in'
_publ_contact_author_phone '+34 976 762026'
_publ_section_title
;
 C-H Activations at Iridium(I) Square-Planar Complexes Promoted by a Fifth
 Ligand
;
_journal_name_full 'Journal of the American Chemical Society'
_journal_page_first 18074
_journal_page_last 18084
_journal_paper_doi 10.1021/ja0557233
_journal_volume 127
_journal_year 2005
_chemical_formula_moiety 'C15 H27 Ir O2 P, B C24 H20, C H2 Cl2'
_chemical_formula_sum 'C40 H49 B Cl2 Ir O2 P'
_chemical_formula_weight 866.67
_space_group_IT_number 14
_symmetry_cell_setting monoclinic
_symmetry_space_group_name_Hall '-P 2ybc'
_symmetry_space_group_name_H-M 'P 1 21/c 1'
_atom_sites_solution_hydrogens geom
_atom_sites_solution_primary heavy
_atom_sites_solution_secondary difmap
_audit_creation_method SHELXL-97
_cell_angle_alpha 90.00
_cell_angle_beta 91.686(5)
_cell_angle_gamma 90.00
_cell_formula_units_Z 4
_cell_length_a 12.976(3)
_cell_length_b 12.175(3)
_cell_length_c 23.421(6)
_cell_measurement_reflns_used 1012
_cell_measurement_temperature 100(2)
_cell_measurement_theta_max 20.62
_cell_measurement_theta_min 2.41
_cell_volume 3698.5(16)
_computing_cell_refinement 'SAINT+ v. 6.01 (Bruker AXS, 2000)'
_computing_data_collection 'SMART v. 5.611 (Bruker AXS, 2000)'
_computing_data_reduction 'SAINT+ v. 6.01 (Bruker AXS, 2000)'
_computing_molecular_graphics 'XP program, SHELXTL v6.10, Bruker2000'
_computing_publication_material 'XCIF program, SHELXTLv6.10,BrukerAXS'
_computing_structure_refinement 'SHELXL-97 (Sheldrick, 1997)'
_computing_structure_solution 'SHELXS-97 (Sheldrick, 1990)'
_diffrn_ambient_temperature 100(2)
_diffrn_detector_area_resol_mean 8.6
_diffrn_measured_fraction_theta_full 0.987
_diffrn_measured_fraction_theta_max 0.930
_diffrn_measurement_device_type 'Bruker SMART APEX CCD system'
_diffrn_measurement_method '\w rotations with narrow frames'
_diffrn_radiation_monochromator graphite
_diffrn_radiation_source 'fine-focus sealed tube'
_diffrn_radiation_type MoK\a
_diffrn_radiation_wavelength 0.71073
_diffrn_reflns_av_R_equivalents 0.0765
_diffrn_reflns_av_sigmaI/netI 0.1310
_diffrn_reflns_limit_h_max 17
_diffrn_reflns_limit_h_min -16
_diffrn_reflns_limit_k_max 15
_diffrn_reflns_limit_k_min -15
_diffrn_reflns_limit_l_max 28
_diffrn_reflns_limit_l_min -31
_diffrn_reflns_number 29752
_diffrn_reflns_theta_full 27.50
_diffrn_reflns_theta_max 28.45
_diffrn_reflns_theta_min 1.57
_diffrn_standards_decay_% 'no decay'
_exptl_absorpt_coefficient_mu 3.832
_exptl_absorpt_correction_T_max 0.756
_exptl_absorpt_correction_T_min 0.600
_exptl_absorpt_correction_type multi-scan
_exptl_absorpt_process_details
;
  SADABS: Area-Detector Absorption Correction. (1996)  Bruker-AXS 
  within SAINT+ package, v. 6.01.
;
_exptl_crystal_colour colorless
_exptl_crystal_density_diffrn 1.557
_exptl_crystal_density_method 'not measured'
_exptl_crystal_description 'plate prism'
_exptl_crystal_F_000 1744
_exptl_crystal_size_max 0.18
_exptl_crystal_size_mid 0.08
_exptl_crystal_size_min 0.04
_refine_diff_density_max 1.868
_refine_diff_density_min -1.273
_refine_diff_density_rms 0.146
_refine_ls_extinction_method none
_refine_ls_goodness_of_fit_ref 0.848
_refine_ls_hydrogen_treatment mixed
_refine_ls_matrix_type full
_refine_ls_number_parameters 431
_refine_ls_number_reflns 8688
_refine_ls_number_restraints 0
_refine_ls_restrained_S_all 0.848
_refine_ls_R_factor_all 0.0876
_refine_ls_R_factor_gt 0.0468
_refine_ls_shift/su_max 0.014
_refine_ls_shift/su_mean 0.001
_refine_ls_structure_factor_coef Fsqd
_refine_ls_weighting_details 'calc w=1/[\s^2^(Fo^2^)+(0.0100P)^2^+0.0000P] where P=(Fo^2^+2Fc^2^)/3'
_refine_ls_weighting_scheme calc
_refine_ls_wR_factor_gt 0.0639
_refine_ls_wR_factor_ref 0.0713
_reflns_number_gt 5554
_reflns_number_total 8688
_reflns_threshold_expression >2sigma(I)
_cod_data_source_file ja0557233si20051107_053228_1.cif
_cod_data_source_block marta22s
_cod_original_cell_volume 3698.4(16)
_cod_original_sg_symbol_H-M 'P 21/c'
_cod_database_code 4112124

loop_
_symmetry_equiv_pos_as_xyz
'x, y, z'
'-x, y+1/2, -z+1/2'
'-x, -y, -z'
'x, -y-1/2, z-1/2'

loop_
_atom_site_label
_atom_site_type_symbol
_atom_site_fract_x
_atom_site_fract_y
_atom_site_fract_z
_atom_site_U_iso_or_equiv
_atom_site_adp_type
_atom_site_occupancy
_atom_site_symmetry_multiplicity
_atom_site_calc_flag
_atom_site_refinement_flags
_atom_site_disorder_assembly
_atom_site_disorder_group
Ir1 Ir 0.707661(19) 0.827335(19) 0.146187(11) 0.01807(6) Uani 1 1 d . . .
P1 P 0.74846(13) 0.64369(12) 0.12013(7) 0.0255(4) Uani 1 1 d . . .
O1 O 0.8659(3) 0.8484(3) 0.15870(17) 0.0230(10) Uani 1 1 d . . .
O2 O 0.8432(3) 1.0031(3) 0.10839(18) 0.0263(11) Uani 1 1 d . . .
C1 C 0.5490(5) 0.7758(6) 0.1378(3) 0.0255(17) Uani 1 1 d . . .
H1 H 0.542(4) 0.745(4) 0.104(2) 0.031 Uiso 1 1 d . . .
C2 C 0.5177(5) 0.7067(5) 0.1884(3) 0.0340(19) Uani 1 1 d . . .
H2A H 0.4436 0.7192 0.1950 0.041 Uiso 1 1 calc R . .
H2B H 0.5264 0.6282 0.1786 0.041 Uiso 1 1 calc R . .
C3 C 0.5777(5) 0.7298(5) 0.2431(3) 0.0359(19) Uani 1 1 d . . .
H3A H 0.5898 0.6598 0.2637 0.043 Uiso 1 1 calc R . .
H3B H 0.5360 0.7776 0.2676 0.043 Uiso 1 1 calc R . .
C4 C 0.6834(5) 0.7863(6) 0.2333(3) 0.0259(18) Uani 1 1 d . . .
H4 H 0.730(4) 0.757(5) 0.242(3) 0.031 Uiso 1 1 d . . .
C5 C 0.6988(5) 0.8991(5) 0.2293(3) 0.0262(18) Uani 1 1 d . . .
H5 H 0.754(4) 0.918(5) 0.242(3) 0.031 Uiso 1 1 d . . .
C6 C 0.6136(5) 0.9847(5) 0.2328(3) 0.0292(16) Uani 1 1 d . . .
H6A H 0.5925 0.9919 0.2729 0.035 Uiso 1 1 calc R . .
H6B H 0.6402 1.0569 0.2203 0.035 Uiso 1 1 calc R . .
C7 C 0.5220(5) 0.9534(5) 0.1958(3) 0.0293(17) Uani 1 1 d . . .
H7A H 0.4844 1.0207 0.1839 0.035 Uiso 1 1 calc R . .
H7B H 0.4748 0.9078 0.2183 0.035 Uiso 1 1 calc R . .
C8 C 0.5523(5) 0.8903(6) 0.1431(3) 0.0254(18) Uani 1 1 d . . .
H8 H 0.541(5) 0.920(5) 0.112(2) 0.031 Uiso 1 1 d . . .
C9 C 0.7257(5) 0.8778(6) 0.0612(3) 0.0295(19) Uani 1 1 d . . .
H9A H 0.680(5) 0.866(5) 0.043(3) 0.035 Uiso 1 1 d . . .
H9B H 0.776(4) 0.848(5) 0.045(2) 0.035 Uiso 1 1 d . . .
C10 C 0.7375(5) 0.9655(5) 0.0985(3) 0.0215(15) Uani 1 1 d . . .
H10 H 0.704(4) 1.022(4) 0.094(2) 0.026 Uiso 1 1 d . . .
C11 C 0.9030(5) 0.9349(5) 0.1373(3) 0.0282(17) Uani 1 1 d . . .
C12 C 1.0120(4) 0.9604(5) 0.1429(3) 0.0339(18) Uani 1 1 d . . .
H12A H 1.0516 0.9058 0.1220 0.051 Uiso 1 1 calc R . .
H12B H 1.0334 0.9591 0.1834 0.051 Uiso 1 1 calc R . .
H12C H 1.0245 1.0336 0.1272 0.051 Uiso 1 1 calc R . .
C13 C 0.7349(6) 0.5350(5) 0.1730(3) 0.045(2) Uani 1 1 d . . .
H13A H 0.7676 0.4678 0.1593 0.068 Uiso 1 1 calc R . .
H13B H 0.6616 0.5212 0.1788 0.068 Uiso 1 1 calc R . .
H13C H 0.7683 0.5577 0.2092 0.068 Uiso 1 1 calc R . .
C14 C 0.8852(4) 0.6314(5) 0.1062(3) 0.0302(17) Uani 1 1 d . . .
H14A H 0.9063 0.6923 0.0817 0.045 Uiso 1 1 calc R . .
H14B H 0.8981 0.5615 0.0869 0.045 Uiso 1 1 calc R . .
H14C H 0.9250 0.6339 0.1424 0.045 Uiso 1 1 calc R . .
C15 C 0.6863(5) 0.5920(5) 0.0565(3) 0.0339(19) Uani 1 1 d . . .
H15A H 0.7103 0.5170 0.0493 0.051 Uiso 1 1 calc R . .
H15B H 0.7030 0.6391 0.0241 0.051 Uiso 1 1 calc R . .
H15C H 0.6115 0.5914 0.0612 0.051 Uiso 1 1 calc R . .
C16 C 0.7200(4) 0.3717(4) 0.9372(2) 0.0155(13) Uani 1 1 d . . .
C17 C 0.7860(4) 0.4293(5) 0.9020(3) 0.0213(15) Uani 1 1 d . . .
H17 H 0.8519 0.3986 0.8956 0.026 Uiso 1 1 calc R . .
C18 C 0.7616(5) 0.5283(5) 0.8759(3) 0.0252(15) Uani 1 1 d . . .
H18 H 0.8094 0.5633 0.8519 0.030 Uiso 1 1 calc R . .
C19 C 0.6660(5) 0.5758(5) 0.8854(3) 0.0275(16) Uani 1 1 d . . .
H19 H 0.6484 0.6443 0.8683 0.033 Uiso 1 1 calc R . .
C20 C 0.5978(5) 0.5238(5) 0.9192(3) 0.0251(15) Uani 1 1 d . . .
H20 H 0.5322 0.5556 0.9255 0.030 Uiso 1 1 calc R . .
C21 C 0.6245(4) 0.4231(4) 0.9446(3) 0.0192(14) Uani 1 1 d . . .
H21 H 0.5756 0.3881 0.9680 0.023 Uiso 1 1 calc R . .
C22 C 0.7438(4) 0.1556(5) 0.9166(2) 0.0181(14) Uani 1 1 d . . .
C23 C 0.7389(4) 0.0450(4) 0.9328(3) 0.0199(14) Uani 1 1 d . . .
H23 H 0.7364 0.0267 0.9721 0.024 Uiso 1 1 calc R . .
C24 C 0.7376(4) -0.0389(5) 0.8921(3) 0.0238(16) Uani 1 1 d . . .
H24 H 0.7346 -0.1132 0.9042 0.029 Uiso 1 1 calc R . .
C25 C 0.7407(4) -0.0155(5) 0.8350(3) 0.0246(15) Uani 1 1 d . . .
H25 H 0.7412 -0.0733 0.8078 0.030 Uiso 1 1 calc R . .
C26 C 0.7430(4) 0.0930(5) 0.8171(3) 0.0249(15) Uani 1 1 d . . .
H26 H 0.7440 0.1103 0.7776 0.030 Uiso 1 1 calc R . .
C27 C 0.7437(4) 0.1757(5) 0.8578(2) 0.0216(13) Uani 1 1 d . . .
H27 H 0.7442 0.2498 0.8451 0.026 Uiso 1 1 calc R . .
C28 C 0.8709(4) 0.2592(4) 0.9930(2) 0.0160(13) Uani 1 1 d . . .
C29 C 0.9128(4) 0.3569(4) 1.0148(2) 0.0181(14) Uani 1 1 d . . .
H29 H 0.8731 0.4222 1.0114 0.022 Uiso 1 1 calc R . .
C30 C 1.0089(5) 0.3631(4) 1.0411(3) 0.0236(15) Uani 1 1 d . . .
H30 H 1.0337 0.4313 1.0556 0.028 Uiso 1 1 calc R . .
C31 C 1.0688(5) 0.2701(5) 1.0464(3) 0.0262(16) Uani 1 1 d . . .
H31 H 1.1352 0.2732 1.0646 0.031 Uiso 1 1 calc R . .
C32 C 1.0303(4) 0.1711(5) 1.0244(2) 0.0226(13) Uani 1 1 d . . .
H32 H 1.0710 0.1063 1.0274 0.027 Uiso 1 1 calc R . .
C33 C 0.9344(4) 0.1668(5) 0.9987(2) 0.0216(14) Uani 1 1 d . . .
H33 H 0.9099 0.0984 0.9842 0.026 Uiso 1 1 calc R . .
C34 C 0.6748(4) 0.2274(4) 1.0182(3) 0.0171(14) Uani 1 1 d . . .
C35 C 0.5803(4) 0.1693(5) 1.0089(2) 0.0200(13) Uani 1 1 d . . .
H35 H 0.5636 0.1408 0.9720 0.024 Uiso 1 1 calc R . .
C36 C 0.5125(5) 0.1538(5) 1.0529(2) 0.0244(16) Uani 1 1 d . . .
H36 H 0.4513 0.1125 1.0458 0.029 Uiso 1 1 calc R . .
C37 C 0.5313(5) 0.1965(4) 1.1061(3) 0.0255(16) Uani 1 1 d . . .
H37 H 0.4828 0.1871 1.1353 0.031 Uiso 1 1 calc R . .
C38 C 0.6211(5) 0.2529(5) 1.1166(3) 0.0288(17) Uani 1 1 d . . .
H38 H 0.6358 0.2828 1.1534 0.035 Uiso 1 1 calc R . .
C39 C 0.6908(5) 0.2662(4) 1.0731(3) 0.0220(15) Uani 1 1 d . . .
H39 H 0.7532 0.3044 1.0817 0.026 Uiso 1 1 calc R . .
B1 B 0.7512(5) 0.2533(5) 0.9657(3) 0.0186(16) Uani 1 1 d . . .
C40 C 0.92455(19) 0.24782(18) 0.17915(9) 0.077(3) Uiso 1 1 d . . .
H40A H 0.9695 0.2097 0.1520 0.093 Uiso 0.535(4) 1 calc PR A 1
H40B H 0.8582 0.2640 0.1589 0.093 Uiso 0.535(4) 1 calc PR A 1
H40C H 0.9314 0.2083 0.1425 0.093 Uiso 0.465(4) 1 calc PR A 2
H40D H 0.8897 0.3187 0.1710 0.093 Uiso 0.465(4) 1 calc PR A 2
Cl1A Cl 0.90112(19) 0.15802(18) 0.23850(9) 0.0851(17) Uiso 0.535(4) 1 d PR A 1
Cl2A Cl 0.98318(19) 0.37203(18) 0.20031(9) 0.0603(14) Uiso 0.535(4) 1 d PR A 1
Cl1B Cl 0.84879(19) 0.16976(18) 0.22451(9) 0.0591(14) Uiso 0.465(4) 1 d PR A 2
Cl2B Cl 1.04195(19) 0.27205(18) 0.20774(9) 0.081(2) Uiso 0.465(4) 1 d PR A 2

loop_
_atom_site_aniso_label
_atom_site_aniso_U_11
_atom_site_aniso_U_22
_atom_site_aniso_U_33
_atom_site_aniso_U_23
_atom_site_aniso_U_13
_atom_site_aniso_U_12
Ir1 0.01774(12) 0.01684(10) 0.01965(13) 0.00101(14) 0.00099(9) 0.00004(14)
P1 0.0311(11) 0.0202(10) 0.0252(11) -0.0012(7) 0.0004(8) 0.0038(7)
O1 0.028(3) 0.019(3) 0.022(3) 0.0017(19) -0.002(2) 0.0000(19)
O2 0.018(2) 0.025(3) 0.036(3) 0.002(2) -0.002(2) -0.003(2)
C1 0.023(4) 0.026(4) 0.027(5) 0.003(3) -0.008(3) -0.002(3)
C2 0.026(4) 0.024(4) 0.053(5) 0.008(3) 0.005(4) 0.003(3)
C3 0.034(5) 0.037(4) 0.037(5) 0.011(3) 0.010(4) 0.017(3)
C4 0.017(4) 0.030(4) 0.031(5) 0.000(3) 0.005(3) 0.011(3)
C5 0.024(4) 0.022(4) 0.032(5) -0.002(3) -0.002(4) 0.002(3)
C6 0.036(4) 0.028(4) 0.024(4) -0.003(3) 0.003(3) 0.002(3)
C7 0.026(4) 0.028(4) 0.035(5) 0.012(3) 0.009(4) 0.005(3)
C8 0.021(4) 0.024(4) 0.031(5) 0.007(3) 0.002(4) 0.000(3)
C9 0.024(5) 0.036(4) 0.029(5) -0.006(3) 0.001(4) -0.003(4)
C10 0.020(4) 0.021(4) 0.024(4) -0.003(3) 0.001(3) -0.001(3)
C11 0.028(4) 0.028(4) 0.030(5) -0.009(3) 0.006(3) 0.005(3)
C12 0.017(4) 0.044(4) 0.041(5) 0.005(4) 0.004(3) -0.002(3)
C13 0.074(6) 0.037(4) 0.025(5) -0.001(3) -0.010(4) 0.004(4)
C14 0.033(4) 0.031(4) 0.026(4) 0.007(3) 0.001(3) 0.014(3)
C15 0.031(4) 0.022(4) 0.048(5) -0.013(3) -0.005(4) 0.000(3)
C16 0.013(3) 0.019(3) 0.015(4) 0.000(3) -0.005(3) -0.002(2)
C17 0.014(3) 0.023(3) 0.027(4) 0.002(3) -0.006(3) 0.001(3)
C18 0.025(4) 0.027(4) 0.023(4) 0.000(3) -0.003(3) -0.006(3)
C19 0.034(4) 0.020(3) 0.028(4) 0.007(3) -0.010(3) 0.002(3)
C20 0.024(4) 0.026(4) 0.026(4) -0.007(3) -0.006(3) 0.007(3)
C21 0.018(3) 0.018(3) 0.021(4) -0.001(3) -0.008(3) -0.002(3)
C22 0.012(3) 0.018(3) 0.024(4) 0.001(3) 0.001(3) -0.003(3)
C23 0.014(3) 0.022(3) 0.024(4) -0.002(3) -0.003(3) -0.002(3)
C24 0.009(3) 0.023(4) 0.040(5) 0.000(3) -0.003(3) 0.004(3)
C25 0.018(4) 0.027(4) 0.030(4) -0.014(3) 0.001(3) -0.001(3)
C26 0.018(4) 0.034(4) 0.022(4) -0.009(3) 0.000(3) -0.002(3)
C27 0.017(3) 0.022(3) 0.025(4) 0.002(3) 0.000(3) 0.000(3)
C28 0.016(3) 0.020(3) 0.012(4) 0.002(3) 0.002(3) 0.002(3)
C29 0.018(3) 0.017(3) 0.019(4) 0.002(2) -0.001(3) 0.006(2)
C30 0.023(4) 0.020(3) 0.028(4) -0.003(3) -0.001(3) 0.002(3)
C31 0.019(4) 0.032(4) 0.028(4) 0.000(3) 0.000(3) 0.005(3)
C32 0.020(3) 0.021(3) 0.027(4) 0.001(3) -0.002(3) 0.008(3)
C33 0.024(3) 0.015(3) 0.027(4) -0.003(3) -0.001(3) -0.002(3)
C34 0.023(4) 0.015(3) 0.013(4) 0.008(2) -0.003(3) 0.004(3)
C35 0.020(3) 0.021(3) 0.019(3) -0.001(3) 0.002(3) 0.008(3)
C36 0.033(4) 0.022(4) 0.018(4) 0.014(3) 0.000(3) 0.002(3)
C37 0.024(4) 0.021(4) 0.032(4) 0.004(3) 0.011(3) 0.006(3)
C38 0.033(4) 0.024(3) 0.030(4) 0.004(3) 0.004(3) 0.016(3)
C39 0.027(4) 0.016(3) 0.023(4) -0.001(3) 0.002(3) 0.005(3)
B1 0.026(4) 0.011(3) 0.019(4) 0.004(3) 0.000(3) 0.003(3)

loop_
_atom_type_symbol
_atom_type_description
_atom_type_scat_dispersion_real
_atom_type_scat_dispersion_imag
_atom_type_scat_source
C C 0.0033 0.0016 'International Tables Vol C Tables 4.2.6.8 and 6.1.1.4'
H H 0.0000 0.0000 'International Tables Vol C Tables 4.2.6.8 and 6.1.1.4'
B B 0.0013 0.0007 'International Tables Vol C Tables 4.2.6.8 and 6.1.1.4'
O O 0.0106 0.0060 'International Tables Vol C Tables 4.2.6.8 and 6.1.1.4'
P P 0.1023 0.0942 'International Tables Vol C Tables 4.2.6.8 and 6.1.1.4'
Ir Ir -1.4442 7.9887 'International Tables Vol C Tables 4.2.6.8 and 6.1.1.4'
Cl Cl 0.1484 0.1585 'International Tables Vol C Tables 4.2.6.8 and 6.1.1.4'

loop_
_geom_angle_atom_site_label_1
_geom_angle_atom_site_label_2
_geom_angle_atom_site_label_3
_geom_angle
C10 Ir1 O1 77.0(2)
C10 Ir1 C9 38.9(2)
O1 Ir1 C9 87.7(2)
C10 Ir1 C4 138.1(3)
O1 Ir1 C4 93.9(2)
C9 Ir1 C4 176.0(3)
C10 Ir1 C5 100.1(3)
O1 Ir1 C5 84.3(2)
C9 Ir1 C5 138.8(3)
C4 Ir1 C5 38.0(2)
C10 Ir1 C8 83.2(2)
O1 Ir1 C8 151.4(2)
C9 Ir1 C8 89.7(3)
C4 Ir1 C8 87.2(2)
C5 Ir1 C8 79.0(3)
C10 Ir1 C1 112.5(3)
O1 Ir1 C1 169.8(2)
C9 Ir1 C1 97.6(3)
C4 Ir1 C1 81.4(3)
C5 Ir1 C1 97.1(3)
C8 Ir1 C1 37.9(2)
C10 Ir1 P1 125.48(18)
O1 Ir1 P1 85.77(11)
C9 Ir1 P1 90.0(2)
C4 Ir1 P1 93.74(18)
C5 Ir1 P1 129.39(19)
C8 Ir1 P1 122.7(2)
C1 Ir1 P1 85.55(19)
C15 P1 C14 103.9(3)
C15 P1 C13 105.1(3)
C14 P1 C13 100.1(3)
C15 P1 Ir1 116.5(2)
C14 P1 Ir1 110.4(2)
C13 P1 Ir1 118.7(2)
C11 O1 Ir1 115.6(4)
C11 O2 C10 115.1(5)
C8 C1 C2 119.4(7)
C8 C1 Ir1 71.1(4)
C2 C1 Ir1 111.6(4)
C8 C1 H1 121(4)
C2 C1 H1 116(4)
Ir1 C1 H1 106(4)
C3 C2 C1 114.6(5)
C3 C2 H2A 108.6
C1 C2 H2A 108.6
C3 C2 H2B 108.6
C1 C2 H2B 108.6
H2A C2 H2B 107.6
C2 C3 C4 113.1(6)
C2 C3 H3A 109.0
C4 C3 H3A 109.0
C2 C3 H3B 109.0
C4 C3 H3B 109.0
H3A C3 H3B 107.8
C5 C4 C3 125.1(6)
C5 C4 Ir1 71.3(5)
C3 C4 Ir1 113.6(5)
C5 C4 H4 112(5)
C3 C4 H4 119(5)
Ir1 C4 H4 103(5)
C4 C5 C6 124.5(6)
C4 C5 Ir1 70.7(4)
C6 C5 Ir1 112.7(5)
C4 C5 H5 113(4)
C6 C5 H5 115(4)
Ir1 C5 H5 113(5)
C7 C6 C5 111.0(5)
C7 C6 H6A 109.4
C5 C6 H6A 109.4
C7 C6 H6B 109.4
C5 C6 H6B 109.4
H6A C6 H6B 108.0
C6 C7 C8 112.2(5)
C6 C7 H7A 109.2
C8 C7 H7A 109.2
C6 C7 H7B 109.2
C8 C7 H7B 109.2
H7A C7 H7B 107.9
C1 C8 C7 124.7(7)
C1 C8 Ir1 71.0(4)
C7 C8 Ir1 114.7(5)
C1 C8 H8 111(4)
C7 C8 H8 117(4)
Ir1 C8 H8 109(4)
C10 C9 Ir1 69.0(4)
C10 C9 H9A 126(5)
Ir1 C9 H9A 113(6)
C10 C9 H9B 123(4)
Ir1 C9 H9B 115(4)
H9A C9 H9B 106(7)
C9 C10 O2 115.4(5)
C9 C10 Ir1 72.1(4)
O2 C10 Ir1 111.1(4)
C9 C10 H10 121(4)
O2 C10 H10 105(4)
Ir1 C10 H10 130(4)
O1 C11 O2 120.2(6)
O1 C11 C12 121.6(6)
O2 C11 C12 118.2(6)
C11 C12 H12A 109.5
C11 C12 H12B 109.5
H12A C12 H12B 109.5
C11 C12 H12C 109.5
H12A C12 H12C 109.5
H12B C12 H12C 109.5
P1 C13 H13A 109.5
P1 C13 H13B 109.5
H13A C13 H13B 109.5
P1 C13 H13C 109.5
H13A C13 H13C 109.5
H13B C13 H13C 109.5
P1 C14 H14A 109.5
P1 C14 H14B 109.5
H14A C14 H14B 109.5
P1 C14 H14C 109.5
H14A C14 H14C 109.5
H14B C14 H14C 109.5
P1 C15 H15A 109.5
P1 C15 H15B 109.5
H15A C15 H15B 109.5
P1 C15 H15C 109.5
H15A C15 H15C 109.5
H15B C15 H15C 109.5
C17 C16 C21 114.1(5)
C17 C16 B1 122.3(5)
C21 C16 B1 123.6(5)
C18 C17 C16 124.2(6)
C18 C17 H17 117.9
C16 C17 H17 117.9
C17 C18 C19 119.0(6)
C17 C18 H18 120.5
C19 C18 H18 120.5
C20 C19 C18 119.8(6)
C20 C19 H19 120.1
C18 C19 H19 120.1
C19 C20 C21 119.8(6)
C19 C20 H20 120.1
C21 C20 H20 120.1
C20 C21 C16 123.1(6)
C20 C21 H21 118.5
C16 C21 H21 118.5
C27 C22 C23 115.8(6)
C27 C22 B1 123.8(5)
C23 C22 B1 120.4(5)
C24 C23 C22 121.2(6)
C24 C23 H23 119.4
C22 C23 H23 119.4
C25 C24 C23 121.0(6)
C25 C24 H24 119.5
C23 C24 H24 119.5
C24 C25 C26 119.7(6)
C24 C25 H25 120.2
C26 C25 H25 120.2
C27 C26 C25 119.0(6)
C27 C26 H26 120.5
C25 C26 H26 120.5
C26 C27 C22 123.3(6)
C26 C27 H27 118.3
C22 C27 H27 118.3
C33 C28 C29 115.2(5)
C33 C28 B1 122.9(5)
C29 C28 B1 121.8(5)
C30 C29 C28 123.3(5)
C30 C29 H29 118.4
C28 C29 H29 118.4
C29 C30 C31 119.8(5)
C29 C30 H30 120.1
C31 C30 H30 120.1
C30 C31 C32 118.8(6)
C30 C31 H31 120.6
C32 C31 H31 120.6
C33 C32 C31 120.4(6)
C33 C32 H32 119.8
C31 C32 H32 119.8
C32 C33 C28 122.5(6)
C32 C33 H33 118.7
C28 C33 H33 118.7
C39 C34 C35 114.7(5)
C39 C34 B1 123.9(5)
C35 C34 B1 121.3(5)
C36 C35 C34 121.0(6)
C36 C35 H35 119.5
C34 C35 H35 119.5
C37 C36 C35 121.7(6)
C37 C36 H36 119.1
C35 C36 H36 119.1
C36 C37 C38 118.9(6)
C36 C37 H37 120.6
C38 C37 H37 120.6
C37 C38 C39 119.7(6)
C37 C38 H38 120.2
C39 C38 H38 120.2
C34 C39 C38 124.0(6)
C34 C39 H39 118.0
C38 C39 H39 118.0
C34 B1 C16 109.2(5)
C34 B1 C22 111.1(5)
C16 B1 C22 110.0(5)
C34 B1 C28 107.4(5)
C16 B1 C28 109.7(5)
C22 B1 C28 109.4(5)
Cl2B C40 Cl1B 112.0
Cl2B C40 Cl2A 49.7
Cl1B C40 Cl2A 122.8
Cl2B C40 Cl1A 88.3
Cl1B C40 Cl1A 24.6
Cl2A C40 Cl1A 112.7
Cl2B C40 H40A 78.1
Cl1B C40 H40A 119.1
Cl2A C40 H40A 109.1
Cl1A C40 H40A 109.1
Cl2B C40 H40B 157.7
Cl1B C40 H40B 84.4
Cl2A C40 H40B 109.1
Cl1A C40 H40B 109.1
H40A C40 H40B 107.8
Cl2B C40 H40C 109.2
Cl1B C40 H40C 109.2
Cl2A C40 H40C 127.8
Cl1A C40 H40C 113.3
H40A C40 H40C 31.4
H40B C40 H40C 77.3
Cl2B C40 H40D 109.2
Cl1B C40 H40D 109.2
Cl2A C40 H40D 59.7
Cl1A C40 H40D 126.3
H40A C40 H40D 124.0
H40B C40 H40D 49.3
H40C C40 H40D 107.9

loop_
_geom_bond_atom_site_label_1
_geom_bond_atom_site_label_2
_geom_bond_distance
Ir1 C10 2.063(6)
Ir1 O1 2.081(4)
Ir1 C9 2.102(8)
Ir1 C4 2.132(7)
Ir1 C5 2.140(7)
Ir1 C8 2.156(7)
Ir1 C1 2.155(7)
Ir1 P1 2.3813(16)
P1 C15 1.788(6)
P1 C14 1.820(6)
P1 C13 1.823(6)
O1 C11 1.267(7)
O2 C11 1.311(7)
O2 C10 1.457(7)
C1 C8 1.400(8)
C1 C2 1.518(8)
C1 H1 0.89(5)
C2 C3 1.505(8)
C2 H2A 0.9900
C2 H2B 0.9900
C3 C4 1.557(9)
C3 H3A 0.9900
C3 H3B 0.9900
C4 C5 1.391(9)
C4 H4 0.73(5)
C5 C6 1.523(8)
C5 H5 0.80(5)
C6 C7 1.500(8)
C6 H6A 0.9900
C6 H6B 0.9900
C7 C8 1.515(9)
C7 H7A 0.9900
C7 H7B 0.9900
C8 H8 0.82(5)
C9 C10 1.386(9)
C9 H9A 0.73(6)
C9 H9B 0.84(5)
C10 H10 0.82(5)
C11 C12 1.449(8)
C12 H12A 0.9800
C12 H12B 0.9800
C12 H12C 0.9800
C13 H13A 0.9800
C13 H13B 0.9800
C13 H13C 0.9800
C14 H14A 0.9800
C14 H14B 0.9800
C14 H14C 0.9800
C15 H15A 0.9800
C15 H15B 0.9800
C15 H15C 0.9800
C16 C17 1.396(7)
C16 C21 1.404(7)
C16 B1 1.633(8)
C17 C18 1.383(7)
C17 H17 0.9500
C18 C19 1.393(8)
C18 H18 0.9500
C19 C20 1.361(8)
C19 H19 0.9500
C20 C21 1.402(7)
C20 H20 0.9500
C21 H21 0.9500
C22 C27 1.399(7)
C22 C23 1.401(7)
C22 B1 1.656(8)
C23 C24 1.396(7)
C23 H23 0.9500
C24 C25 1.368(8)
C24 H24 0.9500
C25 C26 1.386(7)
C25 H25 0.9500
C26 C27 1.386(7)
C26 H26 0.9500
C27 H27 0.9500
C28 C33 1.399(7)
C28 C29 1.399(7)
C28 B1 1.663(9)
C29 C30 1.375(7)
C29 H29 0.9500
C30 C31 1.378(7)
C30 H30 0.9500
C31 C32 1.397(8)
C31 H31 0.9500
C32 C33 1.367(7)
C32 H32 0.9500
C33 H33 0.9500
C34 C39 1.380(8)
C34 C35 1.426(7)
C34 B1 1.634(9)
C35 C36 1.387(7)
C35 H35 0.9500
C36 C37 1.366(8)
C36 H36 0.9500
C37 C38 1.369(8)
C37 H37 0.9500
C38 C39 1.391(8)
C38 H38 0.9500
C39 H39 0.9500
C40 Cl2B 1.6721
C40 Cl1B 1.7493
C40 Cl2A 1.7576
C40 Cl1A 1.8014
C40 H40A 0.9900
C40 H40B 0.9900
C40 H40C 0.9900
C40 H40D 0.9900
